data_7241716
loop_
_publ_author_name
'Klepov, Vladislav V.'
'Kocevski, Vancho'
'Besmann, Theodore M.'
'zur Loye, Hans-Conrad'

_publ_section_title
;
 Dimensional reduction upon calcium incorporation in Cs0.3(Ca0.3Ln0.7)PS4
 and Cs0.5(Ca0.5Ln0.5)PS4
;
_journal_issue 4
_journal_name_full CrystEngComm
_journal_page_first 831
_journal_page_last 840
_journal_paper_doi 10.1039/D0CE01524E
_journal_volume 23
_journal_year 2021
_chemical_formula_sum 'Ca0.3 Cs0.3 Gd0.7 P S4'
_chemical_formula_weight 321.18
_space_group_crystal_system trigonal
_space_group_IT_number 166
_space_group_name_Hall '-R 3 2"'
_space_group_name_H-M_alt 'R -3 m :H'
_audit_creation_method SHELXL-2018/1
_audit_update_record
;
2020-10-14 deposited with the CCDC.	2020-12-01 downloaded from the CCDC.
;
_cell_angle_alpha 90
_cell_angle_beta 90
_cell_angle_gamma 120
_cell_formula_units_Z 18
_cell_length_a 16.3458(3)
_cell_length_b 16.3458(3)
_cell_length_c 13.4242(3)
_cell_measurement_reflns_used 9939
_cell_measurement_temperature 300(2)
_cell_measurement_theta_max 36.25
_cell_measurement_theta_min 3.25
_cell_volume 3106.21(11)
_computing_structure_refinement 'SHELXL-2018/1 (Sheldrick, 2018)'
_diffrn_ambient_temperature 300(2)
_diffrn_measured_fraction_theta_full 0.989
_diffrn_measured_fraction_theta_max 0.991
_diffrn_measurement_device_type 'Bruker D8 QUEST'
_diffrn_radiation_type MoK\a
_diffrn_radiation_wavelength 0.71073
_diffrn_reflns_av_R_equivalents 0.0267
_diffrn_reflns_av_unetI/netI 0.0050
_diffrn_reflns_Laue_measured_fraction_full 0.989
_diffrn_reflns_Laue_measured_fraction_max 0.991
_diffrn_reflns_limit_h_max 21
_diffrn_reflns_limit_h_min -21
_diffrn_reflns_limit_k_max 21
_diffrn_reflns_limit_k_min -21
_diffrn_reflns_limit_l_max 17
_diffrn_reflns_limit_l_min -17
_diffrn_reflns_number 62321
_diffrn_reflns_point_group_measured_fraction_full 0.989
_diffrn_reflns_point_group_measured_fraction_max 0.991
_diffrn_reflns_theta_full 25.242
_diffrn_reflns_theta_max 27.491
_diffrn_reflns_theta_min 3.254
_exptl_absorpt_coefficient_mu 9.868
_exptl_absorpt_correction_T_max 0.2740
_exptl_absorpt_correction_T_min 0.2278
_exptl_absorpt_correction_type multi-scan
_exptl_absorpt_process_details
;
 Reference: Krause, L., Herbst-Irmer, R., Sheldrick G.M. & Stalke D.,
 J. Appl. Cryst. 48 (2015) 3-10.
;
_exptl_crystal_colour colourless
_exptl_crystal_density_diffrn 3.091
_exptl_crystal_description block
_exptl_crystal_F_000 2633
_exptl_crystal_size_max 0.100
_exptl_crystal_size_mid 0.100
_exptl_crystal_size_min 0.050
_refine_diff_density_max 3.695
_refine_diff_density_min -3.794
_refine_diff_density_rms 0.216
_refine_ls_extinction_method none
_refine_ls_goodness_of_fit_ref 1.138
_refine_ls_hydrogen_treatment undef
_refine_ls_matrix_type full
_refine_ls_number_parameters 43
_refine_ls_number_reflns 878
_refine_ls_number_restraints 1
_refine_ls_restrained_S_all 1.137
_refine_ls_R_factor_all 0.0323
_refine_ls_R_factor_gt 0.0323
_refine_ls_shift/su_max 0.001
_refine_ls_shift/su_mean 0.000
_refine_ls_structure_factor_coef Fsqd
_refine_ls_weighting_details 'w=1/[\s^2^(Fo^2^)+(0.0481P)^2^+63.0460P] where P=(Fo^2^+2Fc^2^)/3'
_refine_ls_weighting_scheme calc
_refine_ls_wR_factor_gt 0.0910
_refine_ls_wR_factor_ref 0.0910
_reflns_Friedel_coverage 0.000
_reflns_number_gt 876
_reflns_number_total 878
_reflns_threshold_expression 'I > 2\s(I)'
_cod_data_source_file d0ce01524e2.cif
_cod_data_source_block Gd07
_cod_depositor_comments 'Adding full bibliography for 7241712--7241724.cif.'
_cod_original_cell_volume 3106.21(13)
_cod_original_formula_sum 'Ca0.30 Cs0.30 Gd0.70 P S4'
_cod_database_code 7241716
_shelx_shelxl_version_number 2018/1
_shelx_space_group_comment
;
The symmetry employed for this shelxl refinement is uniquely defined
by the following loop, which should always be used as a source of
symmetry information in preference to the above space-group names.
They are only intended as comments.
;
_shelx_estimated_absorpt_t_min 0.439
_shelx_estimated_absorpt_t_max 0.638

loop_
_space_group_symop_operation_xyz
'x, y, z'
'-y, x-y, z'
'-x+y, -x, z'
'y, x, -z'
'x-y, -y, -z'
'-x, -x+y, -z'
'x+2/3, y+1/3, z+1/3'
'-y+2/3, x-y+1/3, z+1/3'
'-x+y+2/3, -x+1/3, z+1/3'
'y+2/3, x+1/3, -z+1/3'
'x-y+2/3, -y+1/3, -z+1/3'
'-x+2/3, -x+y+1/3, -z+1/3'
'x+1/3, y+2/3, z+2/3'
'-y+1/3, x-y+2/3, z+2/3'
'-x+y+1/3, -x+2/3, z+2/3'
'y+1/3, x+2/3, -z+2/3'
'x-y+1/3, -y+2/3, -z+2/3'
'-x+1/3, -x+y+2/3, -z+2/3'
'-x, -y, -z'
'y, -x+y, -z'
'x-y, x, -z'
'-y, -x, z'
'-x+y, y, z'
'x, x-y, z'
'-x+2/3, -y+1/3, -z+1/3'
'y+2/3, -x+y+1/3, -z+1/3'
'x-y+2/3, x+1/3, -z+1/3'
'-y+2/3, -x+1/3, z+1/3'
'-x+y+2/3, y+1/3, z+1/3'
'x+2/3, x-y+1/3, z+1/3'
'-x+1/3, -y+2/3, -z+2/3'
'y+1/3, -x+y+2/3, -z+2/3'
'x-y+1/3, x+2/3, -z+2/3'
'-y+1/3, -x+2/3, z+2/3'
'-x+y+1/3, y+2/3, z+2/3'
'x+1/3, x-y+2/3, z+2/3'

loop_
_atom_site_label
_atom_site_type_symbol
_atom_site_fract_x
_atom_site_fract_y
_atom_site_fract_z
_atom_site_U_iso_or_equiv
_atom_site_adp_type
_atom_site_occupancy
_atom_site_site_symmetry_order
_atom_site_calc_flag
_atom_site_refinement_flags_posn
_atom_site_refinement_flags_adp
_atom_site_refinement_flags_occupancy
_atom_site_disorder_assembly
_atom_site_disorder_group
Gd1 Gd 0.000000 0.64460(3) 0.000000 0.02114(18) Uani 0.7 2 d S T P . .
Ca1 Ca 0.000000 0.64460(3) 0.000000 0.02114(18) Uani 0.3 2 d S T P . .
S1 S 0.19337(8) 0.80663(8) 0.00200(12) 0.0316(4) Uani 1 2 d S T P . .
S2 S -0.01891(10) 0.76276(10) -0.14837(10) 0.0308(3) Uani 1 1 d . . . . .
P1 P 0.16071(8) 0.83929(8) 0.13635(12) 0.0269(4) Uani 1 2 d S T P . .
S3 S 0.08925(14) 0.54463(7) 0.08744(14) 0.0299(4) Uani 1 2 d S T P . .
Cs1 Cs 0.333333 0.666667 0.166667 0.151(4) Uani 0.739(11) 12 d S T P . .
Cs2 Cs 0.000000 1.000000 0.000000 0.238(6) Uani 0.723(13) 12 d S T P . .
Cs3 Cs 0.000000 1.000000 -0.264(5) 0.41(5) Uani 0.169(8) 6 d S T P . .

loop_
_atom_site_aniso_label
_atom_site_aniso_U_11
_atom_site_aniso_U_22
_atom_site_aniso_U_33
_atom_site_aniso_U_23
_atom_site_aniso_U_13
_atom_site_aniso_U_12
Gd1 0.0233(3) 0.0219(2) 0.0187(3) -0.00030(7) -0.00060(14) 0.01166(13)
Ca1 0.0233(3) 0.0219(2) 0.0187(3) -0.00030(7) -0.00060(14) 0.01166(13)
S1 0.0297(6) 0.0297(6) 0.0184(7) -0.0076(4) 0.0076(4) 0.0023(8)
S2 0.0283(6) 0.0399(7) 0.0253(6) 0.0059(5) 0.0060(5) 0.0179(6)
P1 0.0246(6) 0.0246(6) 0.0158(7) -0.0055(4) 0.0055(4) 0.0005(7)
S3 0.0370(10) 0.0296(7) 0.0256(8) -0.0049(3) -0.0098(7) 0.0185(5)
Cs1 0.0308(10) 0.0308(10) 0.393(12) 0.000 0.000 0.0154(5)
Cs2 0.224(8) 0.224(8) 0.267(13) 0.000 0.000 0.112(4)
Cs3 0.037(4) 0.037(4) 1.14(14) 0.000 0.000 0.0184(18)

loop_
_atom_type_symbol
_atom_type_description
_atom_type_scat_dispersion_real
_atom_type_scat_dispersion_imag
_atom_type_scat_source
Ca Ca 0.2262 0.3064 'International Tables Vol C Tables 4.2.6.8 and 6.1.1.4'
Cs Cs -0.3680 2.1192 'International Tables Vol C Tables 4.2.6.8 and 6.1.1.4'
Gd Gd -0.1653 3.9035 'International Tables Vol C Tables 4.2.6.8 and 6.1.1.4'
P P 0.1023 0.0942 'International Tables Vol C Tables 4.2.6.8 and 6.1.1.4'
S S 0.1246 0.1234 'International Tables Vol C Tables 4.2.6.8 and 6.1.1.4'

loop_
_geom_angle_atom_site_label_1
_geom_angle_atom_site_label_2
_geom_angle_atom_site_label_3
_geom_angle
_geom_angle_site_symmetry_1
_geom_angle_site_symmetry_3
_geom_angle_publ_flag
S2 Gd1 S2 87.86(6) 6 . ?
S2 Gd1 S2 68.89(5) 6 8_565 ?
S2 Gd1 S2 136.17(2) . 8_565 ?
S2 Gd1 S2 136.17(2) 6 16_454 ?
S2 Gd1 S2 68.90(5) . 16_454 ?
S2 Gd1 S2 150.94(5) 8_565 16_454 ?
S2 Gd1 S3 105.43(4) 6 . ?
S2 Gd1 S3 153.84(5) . . ?
S2 Gd1 S3 69.98(5) 8_565 . ?
S2 Gd1 S3 86.39(5) 16_454 . ?
S2 Gd1 S3 153.84(5) 6 19_565 ?
S2 Gd1 S3 105.43(4) . 19_565 ?
S2 Gd1 S3 86.39(5) 8_565 19_565 ?
S2 Gd1 S3 69.97(5) 16_454 19_565 ?
S3 Gd1 S3 72.23(6) . 19_565 ?
S2 Gd1 S1 69.26(4) 6 . ?
S2 Gd1 S1 80.25(5) . . ?
S2 Gd1 S1 121.11(4) 8_565 . ?
S2 Gd1 S1 70.47(4) 16_454 . ?
S3 Gd1 S1 83.55(6) . . ?
S3 Gd1 S1 134.39(6) 19_565 . ?
S2 Gd1 S1 80.25(5) 6 20_455 ?
S2 Gd1 S1 69.26(4) . 20_455 ?
S2 Gd1 S1 70.47(4) 8_565 20_455 ?
S2 Gd1 S1 121.11(4) 16_454 20_455 ?
S3 Gd1 S1 134.39(6) . 20_455 ?
S3 Gd1 S1 83.55(6) 19_565 20_455 ?
S1 Gd1 S1 137.37(9) . 20_455 ?
P1 S1 Gd1 86.52(4) . 21_665 ?
P1 S1 Gd1 86.52(4) . . ?
Gd1 S1 Gd1 162.60(9) 21_665 . ?
P1 S1 Cs3 130.8(9) . 31_564 ?
Gd1 S1 Cs3 98.32(6) 21_665 31_564 ?
Gd1 S1 Cs3 98.31(6) . 31_564 ?
P1 S2 Gd1 87.68(6) 20_455 . ?
P1 S2 Gd1 89.76(7) 20_455 15_454 ?
Gd1 S2 Gd1 101.81(4) . 15_454 ?
P1 S2 Cs3 101.24(7) 20_455 . ?
Gd1 S2 Cs3 157.1(8) . . ?
Gd1 S2 Cs3 99.3(8) 15_454 . ?
S2 P1 S2 107.16(13) 21_665 6 ?
S2 P1 S1 109.84(8) 21_665 . ?
S2 P1 S1 109.84(8) 6 . ?
S2 P1 S3 110.70(7) 21_665 26_455 ?
S2 P1 S3 110.70(7) 6 26_455 ?
S1 P1 S3 108.61(13) . 26_455 ?
S2 P1 Ca1 55.46(5) 21_665 26_455 ?
S2 P1 Ca1 120.28(7) 6 26_455 ?
S1 P1 Ca1 129.87(6) . 26_455 ?
S3 P1 Ca1 55.48(4) 26_455 26_455 ?
S2 P1 Ca1 120.28(7) 21_665 8_565 ?
S2 P1 Ca1 55.46(5) 6 8_565 ?
S1 P1 Ca1 129.87(6) . 8_565 ?
S3 P1 Ca1 55.48(4) 26_455 8_565 ?
Ca1 P1 Ca1 83.47(4) 26_455 8_565 ?
P1 S3 Gd1 89.21(6) 27 . ?
P1 S3 Gd1 89.21(6) 27 19_565 ?
Gd1 S3 Gd1 107.77(6) . 19_565 ?
P1 S3 Cs1 117.13(9) 27 . ?
Gd1 S3 Cs1 122.06(4) . . ?
Gd1 S3 Cs1 122.05(4) 19_565 . ?
P1 S3 Cs3 165.6(8) 27 31_564 ?
Gd1 S3 Cs3 99.2(4) . 31_564 ?
Gd1 S3 Cs3 99.2(4) 19_565 31_564 ?
Cs1 S3 Cs3 48.5(7) . 31_564 ?
Cs3 Cs1 Cs3 180.0 13_545 31_564 ?
Cs3 Cs1 S3 72.89(3) 13_545 25_565 ?
Cs3 Cs1 S3 107.11(3) 31_564 25_565 ?
Cs3 Cs1 S3 72.89(3) 13_545 27 ?
Cs3 Cs1 S3 107.11(3) 31_564 27 ?
S3 Cs1 S3 111.73(3) 25_565 27 ?
Cs3 Cs1 S3 107.11(3) 13_545 3_565 ?
Cs3 Cs1 S3 72.89(3) 31_564 3_565 ?
S3 Cs1 S3 68.27(3) 25_565 3_565 ?
S3 Cs1 S3 180.0 27 3_565 ?
Cs3 Cs1 S3 107.11(3) 13_545 . ?
Cs3 Cs1 S3 72.89(3) 31_564 . ?
S3 Cs1 S3 180.0 25_565 . ?
S3 Cs1 S3 68.27(3) 27 . ?
S3 Cs1 S3 111.73(3) 3_565 . ?
Cs3 Cs1 S3 107.11(3) 13_545 2_665 ?
Cs3 Cs1 S3 72.89(3) 31_564 2_665 ?
S3 Cs1 S3 68.27(3) 25_565 2_665 ?
S3 Cs1 S3 68.27(3) 27 2_665 ?
S3 Cs1 S3 111.73(3) 3_565 2_665 ?
S3 Cs1 S3 111.73(3) . 2_665 ?
Cs3 Cs1 S3 72.89(3) 13_545 26_455 ?
Cs3 Cs1 S3 107.11(3) 31_564 26_455 ?
S3 Cs1 S3 111.73(3) 25_565 26_455 ?
S3 Cs1 S3 111.73(3) 27 26_455 ?
S3 Cs1 S3 68.27(3) 3_565 26_455 ?
S3 Cs1 S3 68.27(3) . 26_455 ?
S3 Cs1 S3 180.0 2_665 26_455 ?
Cs3 Cs2 Cs3 180.0 19_575 . ?
Cs1 Cs3 Cs2 180.0 7_454 . ?
Cs1 Cs3 S2 112.5(8) 7_454 . ?
Cs2 Cs3 S2 67.5(8) . . ?
Cs1 Cs3 S2 112.5(8) 7_454 2_675 ?
Cs2 Cs3 S2 67.5(8) . 2_675 ?
S2 Cs3 S2 106.2(9) . 2_675 ?
Cs1 Cs3 S2 112.5(8) 7_454 22_665 ?
Cs2 Cs3 S2 67.5(8) . 22_665 ?
S2 Cs3 S2 62.4(4) . 22_665 ?
S2 Cs3 S2 47.6(3) 2_675 22_665 ?
Cs1 Cs3 S2 112.5(8) 7_454 24_575 ?
Cs2 Cs3 S2 67.5(8) . 24_575 ?
S2 Cs3 S2 134.2(16) . 24_575 ?
S2 Cs3 S2 62.4(4) 2_675 24_575 ?
S2 Cs3 S2 106.2(9) 22_665 24_575 ?
Cs1 Cs3 S2 112.5(8) 7_454 23_455 ?
Cs2 Cs3 S2 67.5(8) . 23_455 ?
S2 Cs3 S2 47.6(3) . 23_455 ?
S2 Cs3 S2 134.2(16) 2_675 23_455 ?
S2 Cs3 S2 106.2(9) 22_665 23_455 ?
S2 Cs3 S2 106.2(9) 24_575 23_455 ?
Cs1 Cs3 S2 112.5(8) 7_454 3_465 ?
Cs2 Cs3 S2 67.5(8) . 3_465 ?
S2 Cs3 S2 106.2(9) . 3_465 ?
S2 Cs3 S2 106.2(9) 2_675 3_465 ?
S2 Cs3 S2 134.2(16) 22_665 3_465 ?
S2 Cs3 S2 47.6(3) 24_575 3_465 ?
S2 Cs3 S2 62.4(4) 23_455 3_465 ?
Cs1 Cs3 S3 58.6(7) 7_454 32_454 ?
Cs2 Cs3 S3 121.4(7) . 32_454 ?
S2 Cs3 S3 148.5(4) . 32_454 ?
S2 Cs3 S3 104.84(16) 2_675 32_454 ?
S2 Cs3 S3 148.5(4) 22_665 32_454 ?
S2 Cs3 S3 59.35(8) 24_575 32_454 ?
S2 Cs3 S3 104.84(16) 23_455 32_454 ?
S2 Cs3 S3 59.35(8) 3_465 32_454 ?
Cs1 Cs3 S3 58.6(7) 7_454 33_554 ?
Cs2 Cs3 S3 121.4(7) . 33_554 ?
S2 Cs3 S3 59.35(8) . 33_554 ?
S2 Cs3 S3 148.5(4) 2_675 33_554 ?
S2 Cs3 S3 104.84(16) 22_665 33_554 ?
S2 Cs3 S3 148.5(4) 24_575 33_554 ?
S2 Cs3 S3 59.35(8) 23_455 33_554 ?
S2 Cs3 S3 104.84(16) 3_465 33_554 ?
S3 Cs3 S3 95.3(10) 32_454 33_554 ?
Cs1 Cs3 S3 58.6(7) 7_454 31_564 ?
Cs2 Cs3 S3 121.4(7) . 31_564 ?
S2 Cs3 S3 104.84(16) . 31_564 ?
S2 Cs3 S3 59.35(8) 2_675 31_564 ?
S2 Cs3 S3 59.35(8) 22_665 31_564 ?
S2 Cs3 S3 104.84(16) 24_575 31_564 ?
S2 Cs3 S3 148.5(4) 23_455 31_564 ?
S2 Cs3 S3 148.5(4) 3_465 31_564 ?
S3 Cs3 S3 95.3(10) 32_454 31_564 ?
S3 Cs3 S3 95.3(10) 33_554 31_564 ?
Cs1 Cs3 S1 76.4(8) 7_454 33_554 ?
Cs2 Cs3 S1 103.6(8) . 33_554 ?
S2 Cs3 S1 91.49(13) . 33_554 ?
S2 Cs3 S1 153.9(6) 2_675 33_554 ?
S2 Cs3 S1 153.9(6) 22_665 33_554 ?
S2 Cs3 S1 91.49(13) 24_575 33_554 ?
S2 Cs3 S1 49.24(6) 23_455 33_554 ?
S2 Cs3 S1 49.24(6) 3_465 33_554 ?
S3 Cs3 S1 57.5(4) 32_454 33_554 ?
S3 Cs3 S1 57.5(4) 33_554 33_554 ?
S3 Cs3 S1 135.0(16) 31_564 33_554 ?

loop_
_geom_bond_atom_site_label_1
_geom_bond_atom_site_label_2
_geom_bond_distance
_geom_bond_site_symmetry_2
_geom_bond_publ_flag
Gd1 S2 2.8965(14) 6 ?
Gd1 S2 2.8966(14) . ?
Gd1 S2 2.9249(14) 8_565 ?
Gd1 S2 2.9249(14) 16_454 ?
Gd1 S3 2.9258(11) . ?
Gd1 S3 2.9259(11) 19_565 ?
Gd1 S1 2.9385(4) . ?
Gd1 S1 2.9385(4) 20_455 ?
S1 P1 2.027(2) . ?
S1 Cs3 4.077(15) 31_564 ?
S2 P1 2.0254(19) 20_455 ?
S2 Cs3 4.04(2) . ?
P1 S3 2.053(3) 26_455 ?
S3 Cs1 3.615(2) . ?
S3 Cs3 4.05(3) 31_564 ?
Cs1 Cs3 3.17(6) 13_545 ?
Cs1 Cs3 3.17(6) 31_564 ?
Cs2 Cs3 3.54(6) 19_575 ?
Cs2 Cs3 3.54(6) . ?
